data_4060695
_journal_name_full Organometallics
_journal_year 2003
_chemical_formula_moiety C60H76BLiO2
_chemical_formula_sum 'C60 H76 B Li O2'
_chemical_formula_weight 846.96
_space_group_IT_number 19
_symmetry_cell_setting orthorhombic
_symmetry_space_group_name_Hall 'P 2ac 2ab'
_symmetry_space_group_name_H-M 'P 21 21 21'
_cell_angle_alpha 90.00
_cell_angle_beta 90.00
_cell_angle_gamma 90.00
_cell_formula_units_Z 4
_cell_length_a 12.3136(8)
_cell_length_b 15.1506(10)
_cell_length_c 27.4491(18)
_cell_measurement_temperature 103(2)
_cell_volume 5120.9(6)
_diffrn_ambient_temperature 103(2)
_exptl_crystal_density_diffrn 1.099
_cod_depositor_comments
;
The following automatic conversions were performed:
'_symmetry_cell_setting' value 'Orthorhombic' changed to 'orthorhombic'
according to '/home/saulius/struct/CIF-dictionaries/cif_core.dic'
dictionary named 'cif_core.dic' version 2.4.1 from 2010-06-29.

Automatic conversion script
Id: cif_fix_enum 1527 2010-12-29 10:47:43Z saulius 
;
_cod_database_code 4060695

loop_
_symmetry_equiv_pos_as_xyz
'x, y, z'
'-x+1/2, -y, z+1/2'
'-x, y+1/2, -z+1/2'
'x+1/2, -y+1/2, -z'

loop_
_atom_site_label
_atom_site_type_symbol
_atom_site_fract_x
_atom_site_fract_y
_atom_site_fract_z
_atom_site_U_iso_or_equiv
_atom_site_adp_type
_atom_site_occupancy
_atom_site_symmetry_multiplicity
_atom_site_calc_flag
_atom_site_refinement_flags
_atom_site_disorder_assembly
_atom_site_disorder_group
O1 O 0.04363(10) 0.48895(8) 0.22752(4) 0.0328(3) Uani 1 1 d . . .
O2 O 0.12421(9) 0.33003(8) 0.28284(4) 0.0304(3) Uani 1 1 d . . .
C1 C -0.40764(17) 0.30128(13) 0.55442(7) 0.0391(5) Uani 1 1 d . . .
H1A H -0.3994 0.2371 0.5522 0.059 Uiso 1 1 calc R . .
H1B H -0.4769 0.3188 0.5397 0.059 Uiso 1 1 calc R . .
H1C H -0.4065 0.3192 0.5887 0.059 Uiso 1 1 calc R . .
C2 C -0.32757(17) 0.44676(12) 0.53121(6) 0.0346(4) Uani 1 1 d . . .
H2A H -0.3272 0.4641 0.5656 0.052 Uiso 1 1 calc R . .
H2B H -0.3966 0.4644 0.5163 0.052 Uiso 1 1 calc R . .
H2C H -0.2675 0.4760 0.5142 0.052 Uiso 1 1 calc R . .
C3 C -0.20681(16) 0.32052(12) 0.55153(6) 0.0356(4) Uani 1 1 d . . .
H3A H -0.1974 0.2564 0.5498 0.053 Uiso 1 1 calc R . .
H3B H -0.2077 0.3392 0.5857 0.053 Uiso 1 1 calc R . .
H3C H -0.1465 0.3495 0.5346 0.053 Uiso 1 1 calc R . .
C4 C -0.31418(15) 0.34621(11) 0.52723(6) 0.0284(4) Uani 1 1 d . . .
C5 C -0.31700(14) 0.32053(10) 0.47318(6) 0.0240(3) Uani 1 1 d . . .
C6 C -0.41121(14) 0.33412(11) 0.44587(6) 0.0260(3) Uani 1 1 d . . .
H6A H -0.4740 0.3570 0.4615 0.031 Uiso 1 1 calc R . .
C7 C -0.41521(13) 0.31504(11) 0.39665(6) 0.0241(3) Uani 1 1 d . . .
H7A H -0.4812 0.3237 0.3794 0.029 Uiso 1 1 calc R . .
C8 C -0.32433(13) 0.28331(10) 0.37184(6) 0.0199(3) Uani 1 1 d . . .
C9 C -0.23083(13) 0.26887(10) 0.39901(6) 0.0214(3) Uani 1 1 d . . .
H9A H -0.1677 0.2469 0.3832 0.026 Uiso 1 1 calc R . .
C10 C -0.22737(13) 0.28580(10) 0.44873(6) 0.0220(3) Uani 1 1 d . . .
H10A H -0.1628 0.2735 0.4664 0.026 Uiso 1 1 calc R . .
C11 C -0.33172(12) 0.25880(9) 0.31927(6) 0.0189(3) Uani 1 1 d . . .
C12 C -0.41273(13) 0.19796(10) 0.30744(6) 0.0227(3) Uani 1 1 d . . .
H12A H -0.4617 0.1787 0.3320 0.027 Uiso 1 1 calc R . .
C13 C -0.42278(13) 0.16535(11) 0.26055(6) 0.0264(4) Uani 1 1 d . . .
H13A H -0.4791 0.1251 0.2525 0.032 Uiso 1 1 calc R . .
C14 C -0.34911(13) 0.19271(10) 0.22574(6) 0.0249(3) Uani 1 1 d . . .
H14A H -0.3540 0.1698 0.1936 0.030 Uiso 1 1 calc R . .
C15 C -0.26748(12) 0.25341(10) 0.23695(6) 0.0203(3) Uani 1 1 d . . .
C16 C -0.25885(12) 0.29190(9) 0.28364(5) 0.0180(3) Uani 1 1 d . . .
C17 C -0.18735(13) 0.27074(9) 0.19675(6) 0.0208(3) Uani 1 1 d . . .
C18 C -0.22202(13) 0.29503(10) 0.15028(6) 0.0246(3) Uani 1 1 d . . .
H18A H -0.2966 0.3082 0.1451 0.030 Uiso 1 1 calc R . .
C19 C -0.15028(14) 0.30038(10) 0.11158(6) 0.0259(3) Uani 1 1 d . . .
H19A H -0.1767 0.3175 0.0805 0.031 Uiso 1 1 calc R . .
C20 C -0.03998(13) 0.28129(10) 0.11719(6) 0.0234(3) Uani 1 1 d . . .
C21 C -0.00509(13) 0.25843(10) 0.16371(6) 0.0247(3) Uani 1 1 d . . .
H21A H 0.0695 0.2454 0.1690 0.030 Uiso 1 1 calc R . .
C22 C -0.07707(13) 0.25418(10) 0.20269(6) 0.0236(3) Uani 1 1 d . . .
H22A H -0.0503 0.2396 0.2341 0.028 Uiso 1 1 calc R . .
C23 C 0.03627(14) 0.28074(11) 0.07271(6) 0.0270(4) Uani 1 1 d . . .
C24 C 0.15575(15) 0.27659(13) 0.08770(7) 0.0369(4) Uani 1 1 d . . .
H24A H 0.2016 0.2786 0.0585 0.055 Uiso 1 1 calc R . .
H24B H 0.1694 0.2215 0.1054 0.055 Uiso 1 1 calc R . .
H24C H 0.1728 0.3269 0.1088 0.055 Uiso 1 1 calc R . .
C25 C 0.01964(17) 0.36339(12) 0.04166(7) 0.0383(5) Uani 1 1 d . . .
H25A H 0.0690 0.3618 0.0137 0.057 Uiso 1 1 calc R . .
H25B H 0.0348 0.4160 0.0613 0.057 Uiso 1 1 calc R . .
H25C H -0.0556 0.3654 0.0301 0.057 Uiso 1 1 calc R . .
C26 C 0.01098(16) 0.19869(12) 0.04206(6) 0.0330(4) Uani 1 1 d . . .
H26A H 0.0618 0.1954 0.0146 0.049 Uiso 1 1 calc R . .
H26B H -0.0635 0.2025 0.0296 0.049 Uiso 1 1 calc R . .
H26C H 0.0185 0.1458 0.0623 0.049 Uiso 1 1 calc R . .
C27 C 0.28166(14) 0.46174(12) 0.47583(6) 0.0282(4) Uani 1 1 d . . .
H27A H 0.3596 0.4660 0.4826 0.042 Uiso 1 1 calc R . .
H27B H 0.2587 0.4000 0.4781 0.042 Uiso 1 1 calc R . .
H27C H 0.2413 0.4971 0.4996 0.042 Uiso 1 1 calc R . .
C28 C 0.32650(14) 0.44182(12) 0.38825(6) 0.0298(4) Uani 1 1 d . . .
H28A H 0.4037 0.4474 0.3963 0.045 Uiso 1 1 calc R . .
H28B H 0.3140 0.4637 0.3551 0.045 Uiso 1 1 calc R . .
H28C H 0.3049 0.3797 0.3902 0.045 Uiso 1 1 calc R . .
C29 C 0.29511(13) 0.59309(11) 0.42203(6) 0.0282(4) Uani 1 1 d . . .
H29A H 0.3731 0.5969 0.4289 0.042 Uiso 1 1 calc R . .
H29B H 0.2549 0.6276 0.4462 0.042 Uiso 1 1 calc R . .
H29C H 0.2805 0.6165 0.3894 0.042 Uiso 1 1 calc R . .
C30 C 0.25884(12) 0.49631(10) 0.42450(6) 0.0220(3) Uani 1 1 d . . .
C31 C 0.13805(12) 0.48986(10) 0.41086(5) 0.0200(3) Uani 1 1 d . . .
C32 C 0.05824(13) 0.45801(10) 0.44218(6) 0.0210(3) Uani 1 1 d . . .
H32A H 0.0786 0.4370 0.4735 0.025 Uiso 1 1 calc R . .
C33 C -0.05068(13) 0.45618(10) 0.42865(6) 0.0208(3) Uani 1 1 d . . .
H33A H -0.1031 0.4350 0.4512 0.025 Uiso 1 1 calc R . .
C34 C -0.08443(12) 0.48458(9) 0.38295(5) 0.0196(3) Uani 1 1 d . . .
C35 C -0.00471(13) 0.51686(10) 0.35154(6) 0.0224(3) Uani 1 1 d . . .
H35A H -0.0251 0.5375 0.3202 0.027 Uiso 1 1 calc R . .
C36 C 0.10374(13) 0.51948(10) 0.36515(6) 0.0221(3) Uani 1 1 d . . .
H36A H 0.1559 0.5419 0.3429 0.026 Uiso 1 1 calc R . .
C37 C -0.20133(12) 0.49117(9) 0.36882(5) 0.0191(3) Uani 1 1 d . . .
C38 C -0.26771(13) 0.54284(10) 0.39888(6) 0.0228(3) Uani 1 1 d . . .
H38A H -0.2399 0.5643 0.4289 0.027 Uiso 1 1 calc R . .
C39 C -0.37302(13) 0.56298(10) 0.38551(6) 0.0245(3) Uani 1 1 d . . .
H39A H -0.4187 0.5958 0.4067 0.029 Uiso 1 1 calc R . .
C40 C -0.41060(13) 0.53444(10) 0.34075(6) 0.0223(3) Uani 1 1 d . . .
H40A H -0.4813 0.5509 0.3303 0.027 Uiso 1 1 calc R . .
C41 C -0.34624(12) 0.48180(9) 0.31058(6) 0.0191(3) Uani 1 1 d . . .
C42 C -0.24112(12) 0.45414(9) 0.32506(5) 0.0180(3) Uani 1 1 d . . .
C43 C -0.38949(12) 0.46066(10) 0.26112(5) 0.0197(3) Uani 1 1 d . . .
C44 C -0.48694(13) 0.41586(11) 0.25393(6) 0.0240(3) Uani 1 1 d . . .
H44A H -0.5263 0.3945 0.2813 0.029 Uiso 1 1 calc R . .
C45 C -0.52721(13) 0.40199(11) 0.20740(6) 0.0260(4) Uani 1 1 d . . .
H45A H -0.5928 0.3698 0.2036 0.031 Uiso 1 1 calc R . .
C46 C -0.47490(13) 0.43361(10) 0.16618(6) 0.0224(3) Uani 1 1 d . . .
C47 C -0.37787(13) 0.47879(10) 0.17356(6) 0.0229(3) Uani 1 1 d . . .
H47A H -0.3396 0.5016 0.1463 0.027 Uiso 1 1 calc R . .
C48 C -0.33603(13) 0.49112(10) 0.21987(6) 0.0222(3) Uani 1 1 d . . .
H48A H -0.2689 0.5213 0.2235 0.027 Uiso 1 1 calc R . .
C49 C -0.52515(14) 0.41821(11) 0.11550(6) 0.0275(4) Uani 1 1 d . . .
C50 C -0.63425(15) 0.46699(13) 0.11334(7) 0.0375(4) Uani 1 1 d . . .
H50A H -0.6688 0.4562 0.0817 0.056 Uiso 1 1 calc R . .
H50B H -0.6220 0.5305 0.1175 0.056 Uiso 1 1 calc R . .
H50C H -0.6817 0.4455 0.1394 0.056 Uiso 1 1 calc R . .
C51 C -0.54424(15) 0.31908(12) 0.10726(7) 0.0341(4) Uani 1 1 d . . .
H51A H -0.5778 0.3100 0.0753 0.051 Uiso 1 1 calc R . .
H51B H -0.5925 0.2962 0.1327 0.051 Uiso 1 1 calc R . .
H51C H -0.4746 0.2878 0.1086 0.051 Uiso 1 1 calc R . .
C52 C -0.45255(16) 0.45229(14) 0.07451(6) 0.0382(4) Uani 1 1 d . . .
H52A H -0.4875 0.4410 0.0430 0.057 Uiso 1 1 calc R . .
H52B H -0.3823 0.4219 0.0757 0.057 Uiso 1 1 calc R . .
H52C H -0.4412 0.5159 0.0785 0.057 Uiso 1 1 calc R . .
C53 C -0.01608(14) 0.50356(11) 0.18307(6) 0.0306(4) Uani 1 1 d . . .
H53A H -0.0736 0.5484 0.1879 0.037 Uiso 1 1 calc R . .
H53B H -0.0499 0.4481 0.1715 0.037 Uiso 1 1 calc R . .
C54 C 0.06752(15) 0.53574(12) 0.14754(7) 0.0332(4) Uani 1 1 d . . .
H54A H 0.0338 0.5701 0.1208 0.040 Uiso 1 1 calc R . .
H54B H 0.1095 0.4861 0.1335 0.040 Uiso 1 1 calc R . .
C55 C 0.13847(15) 0.59392(11) 0.17958(6) 0.0300(4) Uani 1 1 d . . .
H55A H 0.2126 0.5997 0.1659 0.036 Uiso 1 1 calc R . .
H55B H 0.1064 0.6534 0.1835 0.036 Uiso 1 1 calc R . .
C56 C 0.13980(15) 0.54416(12) 0.22743(6) 0.0314(4) Uani 1 1 d . . .
H56A H 0.2061 0.5075 0.2300 0.038 Uiso 1 1 calc R . .
H56B H 0.1381 0.5858 0.2552 0.038 Uiso 1 1 calc R . .
C57 C 0.21604(14) 0.32183(12) 0.25105(7) 0.0313(4) Uani 1 1 d . . .
H57A H 0.2728 0.3655 0.2596 0.038 Uiso 1 1 calc R . .
H57B H 0.1943 0.3310 0.2167 0.038 Uiso 1 1 calc R . .
C58 C 0.25706(17) 0.22872(13) 0.25875(7) 0.0378(4) Uani 1 1 d . . .
H58A H 0.3343 0.2228 0.2493 0.045 Uiso 1 1 calc R . .
H58B H 0.2131 0.1851 0.2405 0.045 Uiso 1 1 calc R . .
C59 C 0.24168(16) 0.21942(12) 0.31368(7) 0.0346(4) Uani 1 1 d . . .
H59A H 0.2343 0.1567 0.3232 0.042 Uiso 1 1 calc R . .
H59B H 0.3033 0.2458 0.3317 0.042 Uiso 1 1 calc R . .
C60 C 0.13692(15) 0.26998(11) 0.32318(6) 0.0310(4) Uani 1 1 d . . .
H60A H 0.0745 0.2289 0.3250 0.037 Uiso 1 1 calc R . .
H60B H 0.1417 0.3029 0.3543 0.037 Uiso 1 1 calc R . .
B1 B -0.17771(14) 0.37545(11) 0.29514(6) 0.0185(3) Uani 1 1 d D . .
Li1 Li 0.0005(2) 0.4039(2) 0.27491(12) 0.0371(7) Uani 1 1 d D . .
H1 H -0.0999(12) 0.3551(10) 0.3173(5) 0.023(3) Uiso 1 1 d D . .
H2 H -0.1450(11) 0.4031(11) 0.2577(5) 0.023(3) Uiso 1 1 d D . .

loop_
_atom_site_aniso_label
_atom_site_aniso_U_11
_atom_site_aniso_U_22
_atom_site_aniso_U_33
_atom_site_aniso_U_23
_atom_site_aniso_U_13
_atom_site_aniso_U_12
O1 0.0287(6) 0.0358(7) 0.0339(7) 0.0091(5) -0.0018(5) -0.0097(5)
O2 0.0230(6) 0.0341(6) 0.0342(7) 0.0089(5) 0.0045(5) 0.0046(5)
C1 0.0522(12) 0.0411(10) 0.0240(9) -0.0002(8) 0.0083(9) -0.0067(9)
C2 0.0473(11) 0.0290(9) 0.0274(9) -0.0047(7) 0.0040(8) 0.0030(8)
C3 0.0535(12) 0.0336(9) 0.0198(8) -0.0023(7) -0.0058(8) 0.0019(9)
C4 0.0389(10) 0.0257(8) 0.0206(8) -0.0014(6) 0.0010(7) -0.0002(7)
C5 0.0324(9) 0.0187(7) 0.0210(8) 0.0012(6) 0.0025(7) -0.0017(7)
C6 0.0239(8) 0.0292(8) 0.0251(8) -0.0024(7) 0.0070(7) 0.0048(7)
C7 0.0192(8) 0.0276(8) 0.0255(8) 0.0005(6) -0.0007(7) 0.0030(6)
C8 0.0213(8) 0.0162(7) 0.0222(8) 0.0006(6) 0.0027(6) -0.0029(6)
C9 0.0196(8) 0.0189(7) 0.0258(8) -0.0016(6) 0.0046(6) 0.0015(6)
C10 0.0220(8) 0.0197(7) 0.0244(8) 0.0021(6) -0.0031(6) -0.0004(6)
C11 0.0172(7) 0.0174(7) 0.0221(8) -0.0003(6) 0.0001(6) 0.0037(6)
C12 0.0195(8) 0.0233(8) 0.0253(8) 0.0014(6) 0.0045(7) -0.0014(6)
C13 0.0228(8) 0.0242(8) 0.0324(9) -0.0055(7) 0.0011(7) -0.0051(7)
C14 0.0254(9) 0.0258(8) 0.0236(8) -0.0066(6) -0.0008(7) -0.0002(7)
C15 0.0182(7) 0.0208(7) 0.0221(8) -0.0006(6) 0.0004(6) 0.0025(6)
C16 0.0158(7) 0.0177(7) 0.0205(8) 0.0000(6) -0.0013(6) 0.0035(6)
C17 0.0236(8) 0.0177(7) 0.0211(8) -0.0042(6) 0.0017(6) -0.0012(6)
C18 0.0210(8) 0.0271(8) 0.0258(8) -0.0035(6) -0.0013(7) 0.0017(6)
C19 0.0316(9) 0.0250(8) 0.0211(8) -0.0001(6) -0.0023(7) -0.0003(7)
C20 0.0265(8) 0.0182(7) 0.0256(8) -0.0029(6) 0.0059(7) -0.0018(6)
C21 0.0211(8) 0.0219(8) 0.0309(9) -0.0013(6) 0.0014(7) 0.0012(6)
C22 0.0248(8) 0.0239(8) 0.0222(8) -0.0003(6) -0.0008(6) -0.0001(6)
C23 0.0324(9) 0.0251(8) 0.0234(8) -0.0028(7) 0.0082(7) -0.0024(7)
C24 0.0299(10) 0.0452(11) 0.0357(10) -0.0046(8) 0.0131(8) -0.0023(8)
C25 0.0480(12) 0.0311(9) 0.0357(11) 0.0041(8) 0.0140(9) -0.0019(8)
C26 0.0408(11) 0.0311(9) 0.0270(9) -0.0046(7) 0.0111(8) -0.0030(8)
C27 0.0211(8) 0.0347(9) 0.0288(9) 0.0008(7) -0.0052(7) 0.0025(7)
C28 0.0209(8) 0.0359(9) 0.0325(9) -0.0041(7) -0.0006(7) 0.0027(7)
C29 0.0207(8) 0.0305(9) 0.0332(9) -0.0005(7) -0.0070(7) -0.0020(7)
C30 0.0166(8) 0.0253(8) 0.0241(8) -0.0028(6) -0.0026(6) 0.0012(6)
C31 0.0187(8) 0.0191(7) 0.0220(8) -0.0034(6) -0.0023(6) 0.0019(6)
C32 0.0236(8) 0.0208(7) 0.0185(7) -0.0022(6) -0.0028(6) 0.0020(6)
C33 0.0204(8) 0.0213(7) 0.0209(8) -0.0012(6) 0.0040(6) -0.0020(6)
C34 0.0201(8) 0.0173(7) 0.0214(8) -0.0046(6) -0.0010(6) 0.0001(6)
C35 0.0233(8) 0.0253(8) 0.0187(8) 0.0007(6) -0.0037(6) -0.0003(6)
C36 0.0184(8) 0.0272(8) 0.0206(8) 0.0001(6) 0.0040(6) -0.0026(6)
C37 0.0185(8) 0.0166(7) 0.0221(8) 0.0023(6) 0.0006(6) -0.0021(6)
C38 0.0231(8) 0.0219(7) 0.0234(8) -0.0029(6) 0.0013(6) -0.0042(6)
C39 0.0227(8) 0.0229(8) 0.0280(9) -0.0029(6) 0.0055(7) 0.0032(6)
C40 0.0155(7) 0.0233(8) 0.0281(9) 0.0018(6) -0.0003(6) 0.0016(6)
C41 0.0188(8) 0.0170(7) 0.0215(7) 0.0031(6) 0.0011(6) -0.0030(6)
C42 0.0159(7) 0.0171(7) 0.0209(8) 0.0022(6) 0.0018(6) -0.0021(6)
C43 0.0172(8) 0.0186(7) 0.0233(8) 0.0012(6) -0.0011(6) 0.0041(6)
C44 0.0188(8) 0.0308(8) 0.0222(8) 0.0041(6) 0.0028(6) -0.0024(6)
C45 0.0176(8) 0.0312(8) 0.0292(9) 0.0006(7) -0.0026(7) -0.0051(7)
C46 0.0214(8) 0.0225(8) 0.0232(8) 0.0000(6) -0.0018(7) 0.0025(6)
C47 0.0229(8) 0.0236(8) 0.0220(8) 0.0036(6) 0.0027(6) -0.0012(6)
C48 0.0182(8) 0.0202(7) 0.0283(8) 0.0011(6) -0.0001(6) -0.0026(6)
C49 0.0262(9) 0.0335(9) 0.0228(8) -0.0008(7) -0.0034(7) -0.0022(7)
C50 0.0342(10) 0.0453(11) 0.0330(10) -0.0025(8) -0.0140(8) 0.0048(8)
C51 0.0307(10) 0.0393(10) 0.0323(10) -0.0055(8) -0.0077(8) -0.0039(8)
C52 0.0420(11) 0.0500(11) 0.0226(9) 0.0028(8) -0.0032(8) -0.0097(9)
C53 0.0272(9) 0.0268(8) 0.0378(10) 0.0039(7) -0.0053(7) -0.0015(7)
C54 0.0361(10) 0.0339(9) 0.0296(9) 0.0007(7) -0.0011(8) -0.0019(8)
C55 0.0303(9) 0.0260(8) 0.0337(10) 0.0020(7) 0.0056(8) -0.0024(7)
C56 0.0296(9) 0.0280(8) 0.0365(10) 0.0037(7) -0.0028(8) -0.0077(7)
C57 0.0262(9) 0.0349(9) 0.0327(9) 0.0030(7) 0.0024(7) 0.0026(7)
C58 0.0396(11) 0.0374(10) 0.0363(11) -0.0008(8) -0.0005(8) 0.0108(8)
C59 0.0411(11) 0.0285(9) 0.0343(10) 0.0003(7) -0.0071(8) 0.0065(8)
C60 0.0322(9) 0.0304(9) 0.0303(9) 0.0053(7) -0.0021(8) -0.0018(7)
B1 0.0156(8) 0.0219(8) 0.0181(8) -0.0003(6) -0.0009(7) -0.0010(7)
Li1 0.0243(15) 0.0362(16) 0.051(2) 0.0170(14) 0.0057(14) 0.0012(13)

loop_
_geom_bond_atom_site_label_1
_geom_bond_atom_site_label_2
_geom_bond_distance
_geom_bond_site_symmetry_2
_geom_bond_publ_flag
O1 C53 1.442(2) . ?
O1 C56 1.450(2) . ?
O1 Li1 1.906(3) . ?
O2 C57 1.434(2) . ?
O2 C60 1.442(2) . ?
O2 Li1 1.903(3) . ?
C1 C4 1.531(3) . ?
C1 H1A 0.9800 . ?
C1 H1B 0.9800 . ?
C1 H1C 0.9800 . ?
C2 C4 1.536(2) . ?
C2 H2A 0.9800 . ?
C2 H2B 0.9800 . ?
C2 H2C 0.9800 . ?
C3 C4 1.531(3) . ?
C3 H3A 0.9800 . ?
C3 H3B 0.9800 . ?
C3 H3C 0.9800 . ?
C4 C5 1.534(2) . ?
C5 C10 1.395(2) . ?
C5 C6 1.396(2) . ?
C6 C7 1.383(2) . ?
C6 H6A 0.9500 . ?
C7 C8 1.395(2) . ?
C7 H7A 0.9500 . ?
C8 C9 1.389(2) . ?
C8 C11 1.493(2) . ?
C9 C10 1.389(2) . ?
C9 H9A 0.9500 . ?
C10 H10A 0.9500 . ?
C11 C12 1.396(2) . ?
C11 C16 1.419(2) . ?
C12 C13 1.384(2) . ?
C12 H12A 0.9500 . ?
C13 C14 1.381(2) . ?
C13 H13A 0.9500 . ?
C14 C15 1.397(2) . ?
C14 H14A 0.9500 . ?
C15 C16 1.412(2) . ?
C15 C17 1.503(2) . ?
C16 B1 1.643(2) . ?
C17 C22 1.391(2) . ?
C17 C18 1.394(2) . ?
C18 C19 1.384(2) . ?
C18 H18A 0.9500 . ?
C19 C20 1.397(2) . ?
C19 H19A 0.9500 . ?
C20 C21 1.391(2) . ?
C20 C23 1.540(2) . ?
C21 C22 1.391(2) . ?
C21 H21A 0.9500 . ?
C22 H22A 0.9500 . ?
C23 C25 1.528(2) . ?
C23 C24 1.529(3) . ?
C23 C26 1.533(2) . ?
C24 H24A 0.9800 . ?
C24 H24B 0.9800 . ?
C24 H24C 0.9800 . ?
C25 H25A 0.9800 . ?
C25 H25B 0.9800 . ?
C25 H25C 0.9800 . ?
C26 H26A 0.9800 . ?
C26 H26B 0.9800 . ?
C26 H26C 0.9800 . ?
C27 C30 1.529(2) . ?
C27 H27A 0.9800 . ?
C27 H27B 0.9800 . ?
C27 H27C 0.9800 . ?
C28 C30 1.538(2) . ?
C28 H28A 0.9800 . ?
C28 H28B 0.9800 . ?
C28 H28C 0.9800 . ?
C29 C30 1.534(2) . ?
C29 H29A 0.9800 . ?
C29 H29B 0.9800 . ?
C29 H29C 0.9800 . ?
C30 C31 1.537(2) . ?
C31 C32 1.392(2) . ?
C31 C36 1.398(2) . ?
C32 C33 1.392(2) . ?
C32 H32A 0.9500 . ?
C33 C34 1.390(2) . ?
C33 H33A 0.9500 . ?
C34 C35 1.395(2) . ?
C34 C37 1.494(2) . ?
C35 C36 1.387(2) . ?
C35 H35A 0.9500 . ?
C36 H36A 0.9500 . ?
C37 C38 1.401(2) . ?
C37 C42 1.413(2) . ?
C38 C39 1.382(2) . ?
C38 H38A 0.9500 . ?
C39 C40 1.382(2) . ?
C39 H39A 0.9500 . ?
C40 C41 1.396(2) . ?
C40 H40A 0.9500 . ?
C41 C42 1.417(2) . ?
C41 C43 1.493(2) . ?
C42 B1 1.645(2) . ?
C43 C48 1.389(2) . ?
C43 C44 1.393(2) . ?
C44 C45 1.386(2) . ?
C44 H44A 0.9500 . ?
C45 C46 1.387(2) . ?
C45 H45A 0.9500 . ?
C46 C47 1.392(2) . ?
C46 C49 1.540(2) . ?
C47 C48 1.384(2) . ?
C47 H47A 0.9500 . ?
C48 H48A 0.9500 . ?
C49 C52 1.527(2) . ?
C49 C50 1.534(2) . ?
C49 C51 1.537(2) . ?
C50 H50A 0.9800 . ?
C50 H50B 0.9800 . ?
C50 H50C 0.9800 . ?
C51 H51A 0.9800 . ?
C51 H51B 0.9800 . ?
C51 H51C 0.9800 . ?
C52 H52A 0.9800 . ?
C52 H52B 0.9800 . ?
C52 H52C 0.9800 . ?
C53 C54 1.500(2) . ?
C53 H53A 0.9900 . ?
C53 H53B 0.9900 . ?
C54 C55 1.521(2) . ?
C54 H54A 0.9900 . ?
C54 H54B 0.9900 . ?
C55 C56 1.514(2) . ?
C55 H55A 0.9900 . ?
C55 H55B 0.9900 . ?
C56 H56A 0.9900 . ?
C56 H56B 0.9900 . ?
C57 C58 1.513(3) . ?
C57 H57A 0.9900 . ?
C57 H57B 0.9900 . ?
C58 C59 1.526(3) . ?
C58 H58A 0.9900 . ?
C58 H58B 0.9900 . ?
C59 C60 1.523(3) . ?
C59 H59A 0.9900 . ?
C59 H59B 0.9900 . ?
C60 H60A 0.9900 . ?
C60 H60B 0.9900 . ?
B1 H1 1.175(14) . ?
B1 H2 1.180(14) . ?
Li1 H1 1.851(14) . ?
Li1 H2 1.852(14) . ?
